data_4062479
loop_
_publ_author_name
'Brisdon, Alan K.'
'Crossley, Ian R.'
'Pritchard, Robin G.'
'Sadiq, Ghazala'
'Warren, John E.'

_publ_section_title
;
Preparation and Functionalization of a Range of Main-Group 
Trifluoropropynyl Organometallic Compounds: The Application of 
Metalloid-Directed Carbolithiation to the Selective Synthesis of 
Novel Fluorocarbon Fragments.
;
_journal_issue 26
_journal_name_full Organometallics
_journal_page_first 5534
_journal_page_last 5542
_journal_paper_doi 10.1021/om034146t
_journal_volume 22
_journal_year 2003
_chemical_formula_moiety 'C22 H15 F3'
_chemical_formula_sum 'C22 H15 F3'
_chemical_formula_weight 336.34
_space_group_IT_number 15
_symmetry_cell_setting monoclinic
_symmetry_space_group_name_Hall '-C 2yc'
_symmetry_space_group_name_H-M 'C 1 2/c 1'
_cell_angle_alpha 90
_cell_angle_beta 106.251(2)
_cell_angle_gamma 90
_cell_formula_units_Z 8
_cell_length_a 19.1078(7)
_cell_length_b 10.6047(4)
_cell_length_c 18.0521(8)
_cell_measurement_temperature 150(2)
_cell_volume 3511.8(2)
_diffrn_ambient_temperature 150(2)
_exptl_crystal_density_diffrn 1.272
_cod_original_sg_symbol_H-M 'C 2/c'
_cod_database_code 4062479

loop_
_symmetry_equiv_pos_as_xyz
'x, y, z'
'-x, y, -z+1/2'
'x+1/2, y+1/2, z'
'-x+1/2, y+1/2, -z+1/2'
'-x, -y, -z'
'x, -y, z-1/2'
'-x+1/2, -y+1/2, -z'
'x+1/2, -y+1/2, z-1/2'

loop_
_atom_site_label
_atom_site_type_symbol
_atom_site_fract_x
_atom_site_fract_y
_atom_site_fract_z
_atom_site_U_iso_or_equiv
_atom_site_adp_type
_atom_site_occupancy
_atom_site_symmetry_multiplicity
_atom_site_calc_flag
_atom_site_refinement_flags
_atom_site_disorder_assembly
_atom_site_disorder_group
C1 C 0.26515(9) 1.00363(15) 0.57877(9) 0.0377(4) Uani 1 1 d . . .
C1' C 0.18475(8) 1.00340(13) 0.55597(8) 0.0311(3) Uani 1 1 d . . .
C2 C 0.32981(9) 1.00269(17) 0.59751(11) 0.0454(4) Uani 1 1 d . . .
C3 C 0.40851(10) 1.0026(2) 0.62220(12) 0.0533(5) Uani 1 1 d . . .
C5 C 0.15717(8) 0.99339(14) 0.46723(9) 0.0344(3) Uani 1 1 d . . .
C6 C 0.18761(11) 0.90458(18) 0.42838(11) 0.0472(4) Uani 1 1 d . . .
C7 C 0.16054(13) 0.8903(2) 0.34908(12) 0.0578(5) Uani 1 1 d . . .
C8 C 0.10392(13) 0.9639(2) 0.30795(11) 0.0599(6) Uani 1 1 d . . .
C9 C 0.07380(13) 1.0527(2) 0.34548(11) 0.0586(5) Uani 1 1 d . . .
C10 C 0.10036(10) 1.06746(17) 0.42488(10) 0.0440(4) Uani 1 1 d . . .
C11 C 0.16018(8) 0.88897(14) 0.59563(9) 0.0326(3) Uani 1 1 d . . .
C12 C 0.10436(10) 0.81023(16) 0.55649(10) 0.0442(4) Uani 1 1 d . . .
C13 C 0.07972(13) 0.71466(18) 0.59565(12) 0.0578(5) Uani 1 1 d . . .
C14 C 0.11064(13) 0.69669(17) 0.67303(12) 0.0559(5) Uani 1 1 d . . .
C15 C 0.16702(12) 0.77320(18) 0.71226(11) 0.0533(5) Uani 1 1 d . . .
C16 C 0.19185(10) 0.86916(16) 0.67406(10) 0.0431(4) Uani 1 1 d . . .
C17 C 0.15820(8) 1.12661(14) 0.58465(8) 0.0321(3) Uani 1 1 d . . .
C18 C 0.09328(9) 1.12815(16) 0.60530(10) 0.0389(4) Uani 1 1 d . . .
C19 C 0.06690(11) 1.23938(17) 0.62777(11) 0.0502(5) Uani 1 1 d . . .
C20 C 0.10507(12) 1.34962(18) 0.63017(12) 0.0568(5) Uani 1 1 d . . .
C21 C 0.16937(12) 1.35020(18) 0.60912(13) 0.0572(5) Uani 1 1 d . . .
C22 C 0.19586(10) 1.23891(16) 0.58624(10) 0.0434(4) Uani 1 1 d . . .
F1 F 0.43783(6) 0.97464(15) 0.56652(8) 0.0796(5) Uani 1 1 d . . .
F2 F 0.43521(7) 0.92130(18) 0.67881(9) 0.0954(5) Uani 1 1 d . . .
F3 F 0.43532(7) 1.11341(15) 0.65020(11) 0.0977(6) Uani 1 1 d . . .
H6 H 0.2272(11) 0.8545(19) 0.4583(12) 0.054(6) Uiso 1 1 d . . .
H7 H 0.1837(12) 0.828(2) 0.3246(13) 0.067(6) Uiso 1 1 d . . .
H8 H 0.0858(13) 0.954(2) 0.2527(15) 0.077(7) Uiso 1 1 d . . .
H9 H 0.0326(13) 1.107(2) 0.3172(14) 0.073(7) Uiso 1 1 d . . .
H10 H 0.0792(11) 1.131(2) 0.4506(12) 0.056(6) Uiso 1 1 d . . .
H12 H 0.0814(10) 0.8229(17) 0.5021(11) 0.044(5) Uiso 1 1 d . . .
H13 H 0.0400(13) 0.658(2) 0.5657(13) 0.072(7) Uiso 1 1 d . . .
H14 H 0.0923(12) 0.631(2) 0.7013(13) 0.066(6) Uiso 1 1 d . . .
H15 H 0.1910(12) 0.761(2) 0.7687(14) 0.070(6) Uiso 1 1 d . . .
H16 H 0.2314(12) 0.926(2) 0.7025(12) 0.058(6) Uiso 1 1 d . . .
H18 H 0.0656(10) 1.0508(18) 0.6030(10) 0.045(5) Uiso 1 1 d . . .
H19 H 0.0197(12) 1.241(2) 0.6433(12) 0.061(6) Uiso 1 1 d . . .
H20 H 0.0874(13) 1.426(2) 0.6476(13) 0.075(7) Uiso 1 1 d . . .
H21 H 0.1978(12) 1.424(2) 0.6096(12) 0.067(6) Uiso 1 1 d . . .
H22 H 0.2400(11) 1.2401(18) 0.5729(11) 0.048(5) Uiso 1 1 d . . .

loop_
_atom_site_aniso_label
_atom_site_aniso_U_11
_atom_site_aniso_U_22
_atom_site_aniso_U_33
_atom_site_aniso_U_23
_atom_site_aniso_U_13
_atom_site_aniso_U_12
C1 0.0342(8) 0.0405(8) 0.0389(8) -0.0009(7) 0.0110(7) -0.0007(6)
C1' 0.0274(7) 0.0334(7) 0.0322(7) -0.0006(6) 0.0077(6) -0.0015(6)
C2 0.0366(9) 0.0491(10) 0.0508(10) -0.0032(8) 0.0126(8) -0.0010(7)
C3 0.0329(9) 0.0665(12) 0.0597(11) -0.0111(10) 0.0116(8) 0.0006(8)
C5 0.0362(8) 0.0364(8) 0.0325(8) -0.0018(6) 0.0127(6) -0.0075(6)
C6 0.0499(10) 0.0502(10) 0.0452(10) -0.0059(8) 0.0194(8) 0.0011(8)
C7 0.0751(14) 0.0599(12) 0.0474(11) -0.0154(9) 0.0317(10) -0.0090(11)
C8 0.0800(15) 0.0680(13) 0.0312(9) -0.0052(9) 0.0148(9) -0.0121(11)
C9 0.0715(14) 0.0637(12) 0.0343(9) 0.0009(9) 0.0043(9) 0.0026(11)
C10 0.0505(10) 0.0467(9) 0.0325(8) -0.0006(7) 0.0076(7) 0.0025(8)
C11 0.0326(8) 0.0312(7) 0.0352(8) -0.0010(6) 0.0117(6) 0.0023(6)
C12 0.0507(10) 0.0437(9) 0.0387(9) -0.0026(7) 0.0134(8) -0.0114(8)
C13 0.0763(14) 0.0475(10) 0.0549(11) -0.0084(9) 0.0271(10) -0.0262(10)
C14 0.0869(15) 0.0371(9) 0.0521(11) 0.0006(8) 0.0331(10) -0.0118(10)
C15 0.0732(13) 0.0475(10) 0.0400(10) 0.0085(8) 0.0171(9) 0.0025(9)
C16 0.0475(10) 0.0424(9) 0.0371(9) 0.0027(7) 0.0080(7) -0.0021(8)
C17 0.0331(8) 0.0333(8) 0.0269(7) 0.0007(6) 0.0034(6) 0.0010(6)
C18 0.0411(9) 0.0370(8) 0.0405(9) 0.0036(7) 0.0144(7) 0.0041(7)
C19 0.0569(11) 0.0454(10) 0.0524(11) 0.0024(8) 0.0218(9) 0.0134(8)
C20 0.0694(13) 0.0388(10) 0.0602(12) -0.0063(8) 0.0147(10) 0.0121(9)
C21 0.0617(13) 0.0338(9) 0.0682(13) -0.0032(9) 0.0051(10) -0.0056(9)
C22 0.0404(9) 0.0390(9) 0.0482(10) -0.0012(7) 0.0080(8) -0.0051(7)
F1 0.0439(7) 0.1244(12) 0.0762(9) -0.0220(8) 0.0264(6) 0.0078(7)
F2 0.0480(7) 0.1415(14) 0.0877(10) 0.0306(10) 0.0044(7) 0.0223(8)
F3 0.0492(7) 0.0996(11) 0.1450(15) -0.0533(10) 0.0282(8) -0.0247(7)

loop_
_geom_bond_atom_site_label_1
_geom_bond_atom_site_label_2
_geom_bond_distance
_geom_bond_site_symmetry_2
_geom_bond_publ_flag
C1 C2 1.186(2) . ?
C1 C1' 1.475(2) . ?
C1' C17 1.543(2) . ?
C1' C5 1.544(2) . ?
C1' C11 1.547(2) . ?
C2 C3 1.444(3) . ?
C3 F1 1.314(2) . ?
C3 F3 1.325(2) . ?
C3 F2 1.325(3) . ?
C5 C10 1.384(2) . ?
C5 C6 1.395(2) . ?
C6 C7 1.388(3) . ?
C6 H6 0.96(2) . ?
C7 C8 1.371(3) . ?
C7 H7 0.96(2) . ?
C8 C9 1.377(3) . ?
C8 H8 0.97(2) . ?
C9 C10 1.389(2) . ?
C9 H9 0.99(2) . ?
C10 H10 0.97(2) . ?
C11 C12 1.383(2) . ?
C11 C16 1.391(2) . ?
C12 C13 1.391(2) . ?
C12 H12 0.965(19) . ?
C13 C14 1.369(3) . ?
C13 H13 1.00(2) . ?
C14 C15 1.376(3) . ?
C14 H14 0.99(2) . ?
C15 C16 1.385(3) . ?
C15 H15 1.00(2) . ?
C16 H16 0.99(2) . ?
C17 C22 1.388(2) . ?
C17 C18 1.392(2) . ?
C18 C19 1.387(2) . ?
C18 H18 0.970(19) . ?
C19 C20 1.372(3) . ?
C19 H19 1.02(2) . ?
C20 C21 1.384(3) . ?
C20 H20 0.96(2) . ?
C21 C22 1.392(3) . ?
C21 H21 0.95(2) . ?
C22 H22 0.94(2) . ?

loop_
_cod_related_entry_id
_cod_related_entry_database
_cod_related_entry_code
1 ChemSpider 9350176
